data_7022664
loop_
_publ_author_name
'Akhuli, Bidyut'
'Ghosh, Pradyut'

_publ_section_title
;
 Selective recognition of sulphate in a Cu(II) assisted 1D polymer of a
 simple pentafluorophenyl substituted pyridyl-urea via second sphere
 coordination.
;
_journal_issue 16
_journal_name_full 'Dalton transactions (Cambridge, England : 2003)'
_journal_page_first 5818
_journal_page_last 5825
_journal_paper_doi 10.1039/c3dt32710h
_journal_volume 42
_journal_year 2013
_chemical_formula_sum 'C27 H31 Cu N7 O9 S'
_chemical_formula_weight 693.19
_chemical_name_systematic
;
?
;
_space_group_IT_number 15
_symmetry_cell_setting monoclinic
_symmetry_space_group_name_Hall '-C 2yc'
_symmetry_space_group_name_H-M 'C 1 2/c 1'
_atom_sites_solution_hydrogens geom
_atom_sites_solution_primary direct
_atom_sites_solution_secondary difmap
_audit_creation_method SHELXL-97
_cell_angle_alpha 90.00
_cell_angle_beta 129.584(2)
_cell_angle_gamma 90.00
_cell_formula_units_Z 8
_cell_length_a 32.700(5)
_cell_length_b 10.4949(16)
_cell_length_c 23.118(6)
_cell_measurement_reflns_used 3518
_cell_measurement_temperature 150(2)
_cell_measurement_theta_max 22.47
_cell_measurement_theta_min 2.29
_cell_volume 6114(2)
_computing_cell_refinement 'Bruker SAINT'
_computing_data_collection 'Bruker APEX2'
_computing_data_reduction 'Bruker SAINT'
_computing_molecular_graphics 'MERCURY 2.3'
_computing_publication_material 'ORTEP 3v.2'
_computing_structure_refinement 'SHELXL-97 (Sheldrick, 2008)'
_computing_structure_solution 'SHELXS-97 (Sheldrick, 2008)'
_diffrn_ambient_temperature 150(2)
_diffrn_measured_fraction_theta_full 1.000
_diffrn_measured_fraction_theta_max 1.000
_diffrn_measurement_device_type 'Bruker APEX-II CCD'
_diffrn_measurement_method '\f and \w scans'
_diffrn_radiation_monochromator graphite
_diffrn_radiation_source 'fine-focus sealed tube'
_diffrn_radiation_type MoK\a
_diffrn_radiation_wavelength 0.71073
_diffrn_reflns_av_R_equivalents 0.0565
_diffrn_reflns_av_unetI/netI 0.0467
_diffrn_reflns_limit_h_max 35
_diffrn_reflns_limit_h_min -38
_diffrn_reflns_limit_k_max 12
_diffrn_reflns_limit_k_min -12
_diffrn_reflns_limit_l_max 27
_diffrn_reflns_limit_l_min -27
_diffrn_reflns_number 23578
_diffrn_reflns_theta_full 25.00
_diffrn_reflns_theta_max 25.00
_diffrn_reflns_theta_min 1.62
_exptl_absorpt_coefficient_mu 0.847
_exptl_absorpt_correction_T_max 0.9510
_exptl_absorpt_correction_T_min 0.4848
_exptl_absorpt_correction_type multi-scan
_exptl_absorpt_process_details SADABS
_exptl_crystal_colour BLUE
_exptl_crystal_density_diffrn 1.506
_exptl_crystal_density_method 'not measured'
_exptl_crystal_description BLOCK
_exptl_crystal_F_000 2872
_exptl_crystal_size_max 1.00
_exptl_crystal_size_mid 0.08
_exptl_crystal_size_min 0.06
_refine_diff_density_max 0.547
_refine_diff_density_min -0.438
_refine_diff_density_rms 0.065
_refine_ls_extinction_method none
_refine_ls_goodness_of_fit_ref 1.041
_refine_ls_hydrogen_treatment mixed
_refine_ls_matrix_type full
_refine_ls_number_parameters 410
_refine_ls_number_reflns 5388
_refine_ls_number_restraints 0
_refine_ls_restrained_S_all 1.041
_refine_ls_R_factor_all 0.0619
_refine_ls_R_factor_gt 0.0403
_refine_ls_shift/su_max 0.000
_refine_ls_shift/su_mean 0.000
_refine_ls_structure_factor_coef Fsqd
_refine_ls_weighting_details 'calc w=1/[\s^2^(Fo^2^)+(0.0472P)^2^+6.5105P] where P=(Fo^2^+2Fc^2^)/3'
_refine_ls_weighting_scheme calc
_refine_ls_wR_factor_gt 0.0954
_refine_ls_wR_factor_ref 0.1075
_reflns_number_gt 3996
_reflns_number_total 5388
_reflns_threshold_expression >2sigma(I)
_cod_data_source_file c3dt32710h.txt
_cod_data_source_block 2
_cod_depositor_comments
;
The following automatic conversions were performed:

'_symmetry_cell_setting' value 'Monoclinic' changed to 'monoclinic'
according to /home/saulius/struct/CIF-dictionaries/cif_core.dic
dictionary named 'cif_core.dic' version 2.4.2 from
2011-04-26.

'_exptl_absorpt_correction_type' value 'MULTI-SCAN'
changed to 'multi-scan' according to
/home/saulius/struct/CIF-dictionaries/cif_core.dic dictionary named
'cif_core.dic' version 2.4.2 from 2011-04-26.

Automatic conversion script
Id: cif_fix_values 1891 2012-01-12 08:04:46Z andrius 
;
_cod_original_sg_symbol_H-M 'C2/c '
_cod_database_code 7022664

loop_
_symmetry_equiv_pos_as_xyz
'x, y, z'
'-x, y, -z+1/2'
'x+1/2, y+1/2, z'
'-x+1/2, y+1/2, -z+1/2'
'-x, -y, -z'
'x, -y, z-1/2'
'-x+1/2, -y+1/2, -z'
'x+1/2, -y+1/2, z-1/2'

loop_
_atom_site_label
_atom_site_type_symbol
_atom_site_fract_x
_atom_site_fract_y
_atom_site_fract_z
_atom_site_U_iso_or_equiv
_atom_site_adp_type
_atom_site_occupancy
_atom_site_symmetry_multiplicity
_atom_site_calc_flag
_atom_site_refinement_flags
Cu1 Cu 0.095324(14) 0.01319(3) 0.27591(2) 0.03004(13) Uani 1 1 d .
S1 S 0.07223(3) 0.20591(7) 0.39098(4) 0.0290(2) Uani 1 1 d .
N1 N 0.17008(9) 0.0604(2) 0.36520(14) 0.0307(6) Uani 1 1 d .
N2 N 0.10862(9) -0.1713(2) 0.30537(15) 0.0316(6) Uani 1 1 d .
N5 N -0.00097(11) -0.4780(2) 0.36929(16) 0.0380(7) Uani 1 1 d .
H5 H 0.0050 -0.5560 0.3653 0.046 Uiso 1 1 calc R
N6 N 0.05861(11) -0.4322(2) 0.35220(16) 0.0398(7) Uani 1 1 d .
H6 H 0.0634 -0.5134 0.3562 0.048 Uiso 1 1 calc R
N3 N 0.28138(9) 0.2576(2) 0.41452(15) 0.0387(7) Uani 1 1 d .
H3 H 0.3142 0.2393 0.4379 0.046 Uiso 1 1 calc R
N4 N 0.30203(11) 0.4566(3) 0.40066(17) 0.0465(8) Uani 1 1 d .
H4 H 0.3343 0.4303 0.4300 0.056 Uiso 1 1 calc R
O9 O 0.07762(8) 0.19390(18) 0.24739(12) 0.0302(5) Uani 1 1 d .
H9 H 0.0781 0.2317 0.2789 0.045 Uiso 1 1 calc R
O8 O 0.02296(8) -0.03219(19) 0.18622(13) 0.0404(6) Uani 1 1 d .
H8 H 0.0195 -0.1099 0.1837 0.061 Uiso 1 1 calc R
O7 O 0.09074(9) 0.29856(19) 0.36418(13) 0.0411(6) Uani 1 1 d .
O2 O 0.01764(9) -0.2717(2) 0.36420(14) 0.0457(6) Uani 1 1 d .
O6 O 0.06322(8) 0.08139(19) 0.35460(13) 0.0400(6) Uani 1 1 d .
O1 O 0.21543(8) 0.3919(2) 0.32568(14) 0.0473(6) Uani 1 1 d .
O4 O 0.02196(8) 0.2515(2) 0.37099(12) 0.0403(6) Uani 1 1 d .
O5 O 0.11166(8) 0.1941(2) 0.47226(12) 0.0473(6) Uani 1 1 d .
O3 O 0.12839(10) -0.0130(2) 0.20751(15) 0.0517(7) Uani 1 1 d .
N8 N 0.08599(11) 0.0559(3) 0.08870(16) 0.0437(7) Uani 1 1 d .
C13 C 0.19819(11) 0.1421(3) 0.35851(17) 0.0310(7) Uani 1 1 d .
H13 H 0.1821 0.1812 0.3124 0.037 Uiso 1 1 calc R
C18 C 0.26245(12) 0.3703(3) 0.37565(18) 0.0347(8) Uani 1 1 d .
C2 C 0.08689(12) -0.3621(3) 0.33659(17) 0.0295(7) Uani 1 1 d .
C1 C 0.08132(12) -0.2326(3) 0.32187(18) 0.0328(7) Uani 1 1 d .
H1 H 0.0578 -0.1867 0.3235 0.039 Uiso 1 1 calc R
C6 C 0.02406(13) -0.3861(3) 0.36189(18) 0.0349(8) Uani 1 1 d .
C7 C -0.03671(13) -0.4535(3) 0.38335(19) 0.0332(8) Uani 1 1 d .
C3 C 0.12259(13) -0.4282(3) 0.33400(18) 0.0359(8) Uani 1 1 d .
H3A H 0.1272 -0.5154 0.3430 0.043 Uiso 1 1 calc R
C12 C -0.08418(14) -0.5199(3) 0.3428(2) 0.0423(9) Uani 1 1 d .
H12 H -0.0929 -0.5769 0.3056 0.051 Uiso 1 1 calc R
C17 C 0.25098(11) 0.1705(3) 0.41874(17) 0.0296(7) Uani 1 1 d .
C4 C 0.15090(13) -0.3644(3) 0.31820(19) 0.0397(8) Uani 1 1 d .
H4A H 0.1754 -0.4076 0.3174 0.048 Uiso 1 1 calc R
C15 C 0.24551(14) 0.0243(3) 0.4921(2) 0.0456(9) Uani 1 1 d .
H15 H 0.2610 -0.0180 0.5371 0.055 Uiso 1 1 calc R
C16 C 0.27471(13) 0.1079(3) 0.48578(19) 0.0412(9) Uani 1 1 d .
H16 H 0.3103 0.1222 0.5264 0.049 Uiso 1 1 calc R
C14 C 0.19308(13) 0.0037(3) 0.43110(19) 0.0401(8) Uani 1 1 d .
H14 H 0.1731 -0.0513 0.4360 0.048 Uiso 1 1 calc R
C5 C 0.14296(12) -0.2358(3) 0.30343(19) 0.0380(8) Uani 1 1 d .
H5A H 0.1618 -0.1930 0.2919 0.046 Uiso 1 1 calc R
C19 C 0.29229(13) 0.5865(3) 0.3806(2) 0.0428(9) Uani 1 1 d .
C8 C -0.02398(15) -0.3705(3) 0.4390(2) 0.0467(9) Uani 1 1 d .
H8A H 0.0079 -0.3259 0.4665 0.056 Uiso 1 1 calc R
C25 C 0.10635(15) -0.0313(4) 0.1406(2) 0.0497(10) Uani 1 1 d .
H25 H 0.1041 -0.1152 0.1259 0.060 Uiso 1 1 calc R
C23 C 0.3086(2) 0.8049(4) 0.4193(4) 0.0884(17) Uani 1 1 d .
H23 H 0.3263 0.8650 0.4577 0.106 Uiso 1 1 calc R
C9 C -0.05827(17) -0.3533(4) 0.4539(2) 0.0549(10) Uani 1 1 d .
H9A H -0.0494 -0.2976 0.4917 0.066 Uiso 1 1 calc R
C20 C 0.25769(15) 0.6263(4) 0.3071(2) 0.0600(11) Uani 1 1 d .
H20 H 0.2405 0.5668 0.2684 0.072 Uiso 1 1 calc R
C10 C -0.10576(17) -0.4191(4) 0.4127(3) 0.0603(11) Uani 1 1 d .
H10 H -0.1290 -0.4073 0.4225 0.072 Uiso 1 1 calc R
C24 C 0.31834(17) 0.6773(4) 0.4367(3) 0.0611(11) Uani 1 1 d .
H24 H 0.3426 0.6520 0.4867 0.073 Uiso 1 1 calc R
C26 C 0.05850(17) 0.0286(4) 0.0104(2) 0.0618(11) Uani 1 1 d .
H26A H 0.0600 -0.0613 0.0041 0.093 Uiso 1 1 calc R
H26B H 0.0751 0.0742 -0.0057 0.093 Uiso 1 1 calc R
H26C H 0.0221 0.0546 -0.0191 0.093 Uiso 1 1 calc R
C11 C -0.11855(16) -0.5016(4) 0.3575(2) 0.0557(11) Uani 1 1 d .
H11 H -0.1506 -0.5456 0.3298 0.067 Uiso 1 1 calc R
C27 C 0.0901(2) 0.1879(4) 0.1096(2) 0.0734(14) Uani 1 1 d .
H27A H 0.0570 0.2154 0.0959 0.110 Uiso 1 1 calc R
H27B H 0.0984 0.2391 0.0839 0.110 Uiso 1 1 calc R
H27C H 0.1177 0.1968 0.1628 0.110 Uiso 1 1 calc R
C21 C 0.24856(18) 0.7561(5) 0.2909(3) 0.0793(16) Uani 1 1 d .
H21 H 0.2250 0.7830 0.2412 0.095 Uiso 1 1 calc R
C22 C 0.2738(2) 0.8440(5) 0.3473(4) 0.0884(19) Uani 1 1 d .
H22 H 0.2671 0.9305 0.3362 0.106 Uiso 1 1 calc R

loop_
_atom_site_aniso_label
_atom_site_aniso_U_11
_atom_site_aniso_U_22
_atom_site_aniso_U_33
_atom_site_aniso_U_23
_atom_site_aniso_U_13
_atom_site_aniso_U_12
Cu1 0.0208(2) 0.0230(2) 0.0361(2) 0.00507(16) 0.01339(18) -0.00057(15)
S1 0.0222(4) 0.0239(4) 0.0331(5) -0.0002(3) 0.0140(4) -0.0019(3)
N1 0.0262(13) 0.0279(14) 0.0333(16) 0.0045(11) 0.0169(13) 0.0002(11)
N2 0.0227(13) 0.0265(13) 0.0398(16) 0.0064(12) 0.0171(12) 0.0014(11)
N5 0.0472(17) 0.0221(13) 0.060(2) -0.0008(13) 0.0410(16) -0.0013(12)
N6 0.0508(17) 0.0189(13) 0.067(2) 0.0078(13) 0.0454(17) 0.0047(12)
N3 0.0165(13) 0.0343(15) 0.0485(18) 0.0074(13) 0.0129(13) 0.0004(11)
N4 0.0257(14) 0.0392(16) 0.061(2) 0.0094(14) 0.0216(15) -0.0020(12)
O9 0.0305(11) 0.0240(11) 0.0346(13) 0.0013(9) 0.0200(11) 0.0008(9)
O8 0.0293(12) 0.0219(11) 0.0486(15) -0.0025(10) 0.0148(11) -0.0007(9)
O7 0.0570(15) 0.0231(11) 0.0484(15) -0.0024(10) 0.0359(13) -0.0095(10)
O2 0.0604(16) 0.0215(12) 0.0722(18) 0.0098(11) 0.0502(15) 0.0079(10)
O6 0.0374(12) 0.0218(11) 0.0637(16) -0.0071(11) 0.0335(12) -0.0054(10)
O1 0.0286(13) 0.0401(14) 0.0560(16) 0.0125(12) 0.0189(12) 0.0022(10)
O4 0.0236(11) 0.0374(13) 0.0456(15) -0.0116(11) 0.0155(11) -0.0006(9)
O5 0.0286(12) 0.0593(16) 0.0314(14) 0.0077(11) 0.0086(11) -0.0047(11)
O3 0.0573(17) 0.0521(16) 0.0426(17) 0.0086(12) 0.0304(14) 0.0048(12)
N8 0.0500(18) 0.0432(17) 0.0367(18) 0.0027(14) 0.0271(15) 0.0069(14)
C13 0.0251(16) 0.0292(16) 0.0304(18) 0.0074(13) 0.0138(14) 0.0025(13)
C18 0.0282(17) 0.0350(18) 0.040(2) 0.0050(15) 0.0209(17) 0.0020(14)
C2 0.0301(16) 0.0237(15) 0.0318(18) 0.0053(13) 0.0185(15) 0.0014(13)
C1 0.0269(16) 0.0265(16) 0.045(2) 0.0050(14) 0.0229(16) 0.0030(13)
C6 0.0368(18) 0.0262(17) 0.042(2) 0.0045(14) 0.0257(17) 0.0020(14)
C7 0.0382(18) 0.0246(16) 0.043(2) 0.0059(14) 0.0284(17) 0.0051(14)
C3 0.0411(19) 0.0225(16) 0.042(2) 0.0109(14) 0.0255(17) 0.0083(14)
C12 0.044(2) 0.040(2) 0.045(2) -0.0013(16) 0.0298(19) -0.0045(16)
C17 0.0236(15) 0.0253(15) 0.0357(19) 0.0022(13) 0.0170(15) 0.0017(12)
C4 0.0389(19) 0.0344(18) 0.051(2) 0.0135(16) 0.0314(18) 0.0115(15)
C15 0.0367(19) 0.053(2) 0.029(2) 0.0105(16) 0.0126(17) 0.0006(17)
C16 0.0268(17) 0.0373(19) 0.039(2) 0.0021(16) 0.0111(16) 0.0005(15)
C14 0.0369(19) 0.044(2) 0.035(2) 0.0068(16) 0.0210(17) -0.0058(15)
C5 0.0314(18) 0.0375(19) 0.049(2) 0.0099(16) 0.0272(17) 0.0067(15)
C19 0.0367(19) 0.039(2) 0.062(3) 0.0072(18) 0.036(2) -0.0030(16)
C8 0.054(2) 0.038(2) 0.050(2) -0.0030(17) 0.034(2) -0.0036(17)
C25 0.054(2) 0.039(2) 0.059(3) -0.0005(19) 0.037(2) 0.0009(18)
C23 0.134(5) 0.045(3) 0.145(6) -0.010(3) 0.116(5) -0.016(3)
C9 0.078(3) 0.045(2) 0.061(3) -0.0013(19) 0.054(3) 0.007(2)
C20 0.049(2) 0.062(3) 0.069(3) 0.016(2) 0.037(2) -0.001(2)
C10 0.071(3) 0.056(3) 0.088(3) 0.011(2) 0.066(3) 0.013(2)
C24 0.075(3) 0.052(2) 0.076(3) 0.000(2) 0.058(3) -0.010(2)
C26 0.060(3) 0.079(3) 0.045(3) -0.006(2) 0.034(2) 0.003(2)
C11 0.047(2) 0.054(2) 0.073(3) 0.000(2) 0.042(2) -0.0026(18)
C27 0.112(4) 0.042(2) 0.062(3) 0.008(2) 0.053(3) 0.015(2)
C21 0.061(3) 0.076(3) 0.107(4) 0.049(3) 0.056(3) 0.019(3)
C22 0.109(4) 0.043(3) 0.174(6) 0.024(4) 0.118(5) 0.010(3)

loop_
_atom_type_symbol
_atom_type_description
_atom_type_scat_dispersion_real
_atom_type_scat_dispersion_imag
_atom_type_scat_source
C C 0.0033 0.0016 'International Tables Vol C Tables 4.2.6.8 and 6.1.1.4'
H H 0.0000 0.0000 'International Tables Vol C Tables 4.2.6.8 and 6.1.1.4'
N N 0.0061 0.0033 'International Tables Vol C Tables 4.2.6.8 and 6.1.1.4'
O O 0.0106 0.0060 'International Tables Vol C Tables 4.2.6.8 and 6.1.1.4'
S S 0.1246 0.1234 'International Tables Vol C Tables 4.2.6.8 and 6.1.1.4'
Cu Cu 0.3201 1.2651 'International Tables Vol C Tables 4.2.6.8 and 6.1.1.4'

loop_
_geom_angle_atom_site_label_1
_geom_angle_atom_site_label_2
_geom_angle_atom_site_label_3
_geom_angle
O8 Cu1 O9 88.89(9)
O8 Cu1 N2 88.81(9)
O9 Cu1 N2 175.39(10)
O8 Cu1 N1 177.87(11)
O9 Cu1 N1 90.71(9)
N2 Cu1 N1 91.74(10)
O8 Cu1 O3 91.25(10)
O9 Cu1 O3 92.80(8)
N2 Cu1 O3 91.25(10)
N1 Cu1 O3 86.68(10)
O5 S1 O7 109.58(13)
O5 S1 O4 109.01(14)
O7 S1 O4 109.16(14)
O5 S1 O6 110.52(14)
O7 S1 O6 109.28(14)
O4 S1 O6 109.29(12)
C14 N1 C13 119.3(3)
C14 N1 Cu1 119.6(2)
C13 N1 Cu1 121.0(2)
C5 N2 C1 119.5(3)
C5 N2 Cu1 118.9(2)
C1 N2 Cu1 121.4(2)
C6 N5 C7 123.7(3)
C6 N6 C2 127.3(3)
C18 N3 C17 124.4(2)
C18 N4 C19 123.1(3)
C25 O3 Cu1 133.2(2)
C25 N8 C27 118.7(3)
C25 N8 C26 123.9(3)
C27 N8 C26 117.3(3)
N1 C13 C17 121.7(3)
O1 C18 N4 124.0(3)
O1 C18 N3 123.5(3)
N4 C18 N3 112.5(3)
C1 C2 C3 117.4(3)
C1 C2 N6 125.1(3)
C3 C2 N6 117.4(3)
N2 C1 C2 122.4(3)
O2 C6 N5 124.2(3)
O2 C6 N6 122.3(3)
N5 C6 N6 113.5(3)
C8 C7 C12 119.4(3)
C8 C7 N5 121.5(3)
C12 C7 N5 119.0(3)
C4 C3 C2 119.8(3)
C11 C12 C7 120.1(4)
C16 C17 C13 118.2(3)
C16 C17 N3 118.3(3)
C13 C17 N3 123.5(3)
C3 C4 C5 119.6(3)
C16 C15 C14 119.3(3)
C15 C16 C17 119.5(3)
N1 C14 C15 121.8(3)
N2 C5 C4 121.2(3)
C20 C19 C24 118.7(4)
C20 C19 N4 122.3(4)
C24 C19 N4 118.9(3)
C7 C8 C9 120.4(4)
O3 C25 N8 126.2(4)
C22 C23 C24 120.9(5)
C8 C9 C10 119.8(4)
C19 C20 C21 119.7(4)
C11 C10 C9 120.0(4)
C23 C24 C19 120.5(5)
C10 C11 C12 120.4(4)
C22 C21 C20 120.6(5)
C23 C22 C21 119.6(5)

loop_
_geom_bond_atom_site_label_1
_geom_bond_atom_site_label_2
_geom_bond_distance
Cu1 O8 1.968(2)
Cu1 O9 1.9698(19)
Cu1 N2 2.006(2)
Cu1 N1 2.013(2)
Cu1 O3 2.434(3)
S1 O5 1.456(2)
S1 O7 1.474(2)
S1 O4 1.475(2)
S1 O6 1.479(2)
N1 C14 1.334(4)
N1 C13 1.337(4)
N2 C5 1.336(4)
N2 C1 1.338(4)
N5 C6 1.345(4)
N5 C7 1.422(4)
N6 C6 1.372(4)
N6 C2 1.397(4)
N3 C18 1.371(4)
N3 C17 1.400(4)
N4 C18 1.369(4)
N4 C19 1.409(4)
O2 C6 1.226(4)
O1 C18 1.219(4)
O3 C25 1.236(4)
N8 C25 1.305(5)
N8 C27 1.445(5)
N8 C26 1.447(5)
C13 C17 1.394(4)
C2 C1 1.384(4)
C2 C3 1.392(4)
C7 C8 1.379(5)
C7 C12 1.386(5)
C3 C4 1.367(4)
C12 C11 1.379(5)
C17 C16 1.379(4)
C4 C5 1.375(4)
C15 C16 1.371(5)
C15 C14 1.376(4)
C19 C20 1.376(5)
C19 C24 1.381(5)
C8 C9 1.380(5)
C23 C22 1.348(8)
C23 C24 1.377(6)
C9 C10 1.382(6)
C20 C21 1.394(6)
C10 C11 1.369(6)
C21 C22 1.365(7)
